data_7116750
loop_
_publ_author_name
'Gang He'
'Benjamin D. Wiltshire'
'Paul Choi'
'Aliaksandr Savin'
'Shuai Sun'
'Arash Mohammadpour'
'Michael J. Ferguson'
'Robert McDonald'
'Samira Farsinezhad'
'Alex Brown'
'Karthik Shankar'
'Eric Rivard'

_publ_section_title
;
 Phosphorescence within benzotellurophenes and color tunable tellurophenes
 under ambient conditions
;
_journal_name_full Chem.Commun.
_journal_page_first 5444
_journal_paper_doi 10.1039/C4cc06529H
_journal_volume 51
_journal_year 2015
_chemical_formula_sum 'C30 H31 B O2 Zr'
_chemical_formula_weight 525.58
_chemical_name_systematic
; 
 ? 
;
_chemical_properties_physical 'Air-sensitive, Moisture-sensitive, Hygroscopic'
_space_group_crystal_system orthorhombic
_space_group_IT_number 61
_space_group_name_Hall '-P 2ac 2ab'
_space_group_name_H-M_alt 'P b c a'
_symmetry_space_group_name_Hall '-P 2ac 2ab'
_symmetry_space_group_name_H-M 'P b c a'
_atom_sites_solution_hydrogens geom
_audit_creation_method SHELXL-2014
_cell_angle_alpha 90
_cell_angle_beta 90
_cell_angle_gamma 90
_cell_formula_units_Z 8
_cell_length_a 10.3097(2)
_cell_length_b 15.5055(3)
_cell_length_c 32.3133(7)
_cell_measurement_reflns_used 9951
_cell_measurement_temperature 173(2)
_cell_measurement_theta_max 72.28
_cell_measurement_theta_min 2.73
_cell_volume 5165.51(18)
_computing_cell_refinement 'Bruker SAINT'
_computing_data_collection 'Bruker APEX2'
_computing_data_reduction 'Bruker SAINT'
_computing_molecular_graphics 'Bruker SHELXTL'
_computing_publication_material 'Bruker SHELXTL'
_computing_structure_refinement 'SHELXL-2014 (Sheldrick, 2014)'
_computing_structure_solution 'SHELXT-2013 (Sheldrick 2013)'
_diffrn_ambient_temperature 173(2)
_diffrn_measured_fraction_theta_full 1.000
_diffrn_measured_fraction_theta_max 0.996
_diffrn_measurement_device_type 'Bruker APEX-II CCD'
_diffrn_measurement_method '\f and \w scans'
_diffrn_radiation_type CuK\a
_diffrn_radiation_wavelength 1.54178
_diffrn_reflns_av_R_equivalents 0.0726
_diffrn_reflns_av_unetI/netI 0.0430
_diffrn_reflns_Laue_measured_fraction_full 1.000
_diffrn_reflns_Laue_measured_fraction_max 0.996
_diffrn_reflns_limit_h_max 12
_diffrn_reflns_limit_h_min -12
_diffrn_reflns_limit_k_max 19
_diffrn_reflns_limit_k_min -19
_diffrn_reflns_limit_l_max 39
_diffrn_reflns_limit_l_min -39
_diffrn_reflns_number 33381
_diffrn_reflns_point_group_measured_fraction_full 1.000
_diffrn_reflns_point_group_measured_fraction_max 0.996
_diffrn_reflns_theta_full 67.679
_diffrn_reflns_theta_max 72.714
_diffrn_reflns_theta_min 2.735
_exptl_absorpt_coefficient_mu 3.665
_exptl_absorpt_correction_T_max 0.8230
_exptl_absorpt_correction_T_min 0.6910
_exptl_absorpt_correction_type numerical
_exptl_absorpt_process_details 'SADABS (Sheldrick, 2008)'
_exptl_crystal_colour yellow
_exptl_crystal_density_diffrn 1.352
_exptl_crystal_description fragment
_exptl_crystal_F_000 2176
_exptl_crystal_size_max 0.112
_exptl_crystal_size_mid 0.098
_exptl_crystal_size_min 0.074
_refine_diff_density_max 1.621
_refine_diff_density_min -1.170
_refine_diff_density_rms 0.103
_refine_ls_extinction_method none
_refine_ls_goodness_of_fit_ref 1.153
_refine_ls_hydrogen_treatment constr
_refine_ls_matrix_type full
_refine_ls_number_parameters 307
_refine_ls_number_reflns 5118
_refine_ls_number_restraints 0
_refine_ls_restrained_S_all 1.153
_refine_ls_R_factor_all 0.0721
_refine_ls_R_factor_gt 0.0611
_refine_ls_shift/su_max 0.000
_refine_ls_shift/su_mean 0.000
_refine_ls_structure_factor_coef Fsqd
_refine_ls_weighting_details 'w=1/[\s^2^(Fo^2^)+(0.0627P)^2^+13.3312P] where P=(Fo^2^+2Fc^2^)/3'
_refine_ls_weighting_scheme calc
_refine_ls_wR_factor_gt 0.1457
_refine_ls_wR_factor_ref 0.1539
_reflns_Friedel_coverage 0.000
_reflns_number_gt 4323
_reflns_number_total 5118
_reflns_threshold_expression 'I > 2\s(I)'
_cod_data_source_file c4cc06529h2-3.cif
_cod_data_source_block riv1438
_cod_database_code 7116750
_shelx_space_group_comment
; 
The symmetry employed for this shelxl refinement is uniquely defined 
by the following loop, which should always be used as a source of 
symmetry information in preference to the above space-group names. 
They are only intended as comments. 
;
_shelx_estimated_absorpt_t_min 0.684
_shelx_estimated_absorpt_t_max 0.773
_shelxl_version_number 2014-3

loop_
_space_group_symop_operation_xyz
'x, y, z'
'-x+1/2, -y, z+1/2'
'-x, y+1/2, -z+1/2'
'x+1/2, -y+1/2, -z'
'-x, -y, -z'
'x-1/2, y, -z-1/2'
'x, -y-1/2, z-1/2'
'-x-1/2, y-1/2, z'

loop_
_atom_site_label
_atom_site_type_symbol
_atom_site_fract_x
_atom_site_fract_y
_atom_site_fract_z
_atom_site_U_iso_or_equiv
_atom_site_adp_type
_atom_site_occupancy
_atom_site_site_symmetry_order
_atom_site_calc_flag
_atom_site_refinement_flags_posn
_atom_site_refinement_flags_adp
Zr Zr 0.59222(3) 0.45962(2) 0.17488(2) 0.02906(14) Uani 1 1 d . .
O1 O 0.4753(4) 0.5636(2) 0.05620(10) 0.0437(8) Uani 1 1 d . .
O2 O 0.4816(4) 0.6704(2) 0.10462(10) 0.0455(9) Uani 1 1 d . .
C1 C 0.4432(4) 0.5155(3) 0.13103(13) 0.0317(9) Uani 1 1 d . .
C2 C 0.3264(4) 0.4802(3) 0.13845(13) 0.0316(9) Uani 1 1 d . .
C3 C 0.5155(7) 0.6410(4) 0.03462(17) 0.0569(15) Uani 1 1 d . .
C4 C 0.4778(7) 0.7132(4) 0.06476(16) 0.0562(16) Uani 1 1 d . .
C5 C 0.4565(11) 0.6439(5) -0.00730(19) 0.099(3) Uani 1 1 d . .
H5A H 0.4845 0.6965 -0.0215 0.119 Uiso 1 1 calc R U
H5B H 0.4844 0.5934 -0.0232 0.119 Uiso 1 1 calc R U
H5C H 0.3618 0.6438 -0.0048 0.119 Uiso 1 1 calc R U
C6 C 0.6657(10) 0.6319(8) 0.0320(3) 0.117(4) Uani 1 1 d . .
H6A H 0.7019 0.6821 0.0176 0.140 Uiso 1 1 calc R U
H6B H 0.7019 0.6286 0.0600 0.140 Uiso 1 1 calc R U
H6C H 0.6877 0.5794 0.0167 0.140 Uiso 1 1 calc R U
C7 C 0.3352(8) 0.7392(5) 0.0595(2) 0.077(2) Uani 1 1 d . .
H7A H 0.3241 0.7689 0.0329 0.093 Uiso 1 1 calc R U
H7B H 0.2805 0.6875 0.0600 0.093 Uiso 1 1 calc R U
H7C H 0.3099 0.7779 0.0820 0.093 Uiso 1 1 calc R U
C8 C 0.5568(9) 0.7927(5) 0.0659(2) 0.090(3) Uani 1 1 d . .
H8A H 0.5536 0.8210 0.0388 0.108 Uiso 1 1 calc R U
H8B H 0.5224 0.8318 0.0870 0.108 Uiso 1 1 calc R U
H8C H 0.6469 0.7780 0.0726 0.108 Uiso 1 1 calc R U
C11 C 0.3058(5) 0.4085(3) 0.16827(13) 0.0322(9) Uani 1 1 d . .
C12 C 0.4142(5) 0.3805(3) 0.19211(13) 0.0335(9) Uani 1 1 d . .
C13 C 0.3932(5) 0.3106(3) 0.21843(15) 0.0410(11) Uani 1 1 d . .
H13 H 0.4629 0.2910 0.2352 0.049 Uiso 1 1 calc R U
C14 C 0.2740(6) 0.2682(3) 0.22114(16) 0.0454(12) Uani 1 1 d . .
H14 H 0.2638 0.2202 0.2391 0.054 Uiso 1 1 calc R U
C15 C 0.1704(5) 0.2967(3) 0.19729(16) 0.0456(12) Uani 1 1 d . .
H15 H 0.0887 0.2686 0.1991 0.055 Uiso 1 1 calc R U
C16 C 0.1865(5) 0.3659(3) 0.17101(14) 0.0373(10) Uani 1 1 d . .
H16 H 0.1158 0.3849 0.1545 0.045 Uiso 1 1 calc R U
C21 C 0.2092(5) 0.5179(3) 0.11707(16) 0.0405(11) Uani 1 1 d . .
C22 C 0.1773(8) 0.4967(5) 0.0771(2) 0.073(2) Uani 1 1 d . .
H22 H 0.2248 0.4530 0.0632 0.088 Uiso 1 1 calc R U
C23 C 0.0766(11) 0.5382(8) 0.0568(4) 0.120(5) Uani 1 1 d . .
H23 H 0.0565 0.5221 0.0292 0.145 Uiso 1 1 calc R U
C24 C 0.0065(9) 0.6009(9) 0.0753(5) 0.147(7) Uani 1 1 d . .
H24 H -0.0598 0.6305 0.0606 0.177 Uiso 1 1 calc R U
C25 C 0.0330(9) 0.6207(7) 0.1155(5) 0.131(5) Uani 1 1 d . .
H25 H -0.0180 0.6627 0.1295 0.157 Uiso 1 1 calc R U
C26 C 0.1358(7) 0.5792(5) 0.1367(3) 0.076(2) Uani 1 1 d . .
H26 H 0.1540 0.5939 0.1647 0.091 Uiso 1 1 calc R U
C30 C 0.5138(5) 0.5836(3) 0.21915(14) 0.0374(10) Uani 1 1 d . .
H30 H 0.4237 0.6073 0.2196 0.045 Uiso 1 1 calc R U
C31 C 0.6192(5) 0.6161(3) 0.19515(15) 0.0422(11) Uani 1 1 d . .
H31 H 0.6155 0.6666 0.1759 0.051 Uiso 1 1 calc R U
C32 C 0.7310(5) 0.5731(3) 0.20742(14) 0.0390(10) Uani 1 1 d . .
H32 H 0.8212 0.5882 0.1987 0.047 Uiso 1 1 calc R U
C33 C 0.6982(5) 0.5148(3) 0.23921(14) 0.0394(10) Uani 1 1 d . .
H33 H 0.7613 0.4821 0.2568 0.047 Uiso 1 1 calc R U
C34 C 0.5637(5) 0.5218(3) 0.24653(15) 0.0400(11) Uani 1 1 d . .
H34 H 0.5152 0.4942 0.2698 0.048 Uiso 1 1 calc R U
C35 C 0.6262(6) 0.3436(4) 0.12186(17) 0.0504(13) Uani 1 1 d . .
H35 H 0.5560 0.3131 0.1063 0.060 Uiso 1 1 calc R U
C36 C 0.6958(6) 0.4140(4) 0.10773(16) 0.0540(15) Uani 1 1 d . .
H36 H 0.6838 0.4431 0.0804 0.065 Uiso 1 1 calc R U
C37 C 0.7959(6) 0.4299(4) 0.13550(19) 0.0548(14) Uani 1 1 d . .
H37 H 0.8685 0.4717 0.1312 0.066 Uiso 1 1 calc R U
C38 C 0.7898(6) 0.3675(4) 0.16707(17) 0.0528(14) Uani 1 1 d . .
H38 H 0.8572 0.3572 0.1888 0.063 Uiso 1 1 calc R U
C39 C 0.6848(6) 0.3143(3) 0.15844(17) 0.0484(13) Uani 1 1 d . .
H39 H 0.6634 0.2594 0.1732 0.058 Uiso 1 1 calc R U
B1 B 0.4646(5) 0.5841(4) 0.09724(16) 0.0344(11) Uani 1 1 d . .

loop_
_atom_site_aniso_label
_atom_site_aniso_U_11
_atom_site_aniso_U_22
_atom_site_aniso_U_33
_atom_site_aniso_U_23
_atom_site_aniso_U_13
_atom_site_aniso_U_12
Zr 0.0274(2) 0.0295(2) 0.0303(2) -0.00045(13) -0.00169(13) 0.00189(14)
O1 0.057(2) 0.0390(18) 0.0354(16) 0.0064(13) 0.0001(15) -0.0026(16)
O2 0.060(2) 0.0365(18) 0.0395(17) 0.0066(14) -0.0112(16) -0.0091(16)
C1 0.031(2) 0.033(2) 0.0303(19) 0.0016(16) -0.0038(17) -0.0007(18)
C2 0.027(2) 0.035(2) 0.032(2) -0.0007(17) -0.0024(16) -0.0009(17)
C3 0.076(4) 0.053(3) 0.042(3) 0.016(2) 0.005(3) -0.009(3)
C4 0.083(5) 0.044(3) 0.041(3) 0.012(2) -0.022(3) -0.018(3)
C5 0.187(10) 0.068(5) 0.041(3) 0.009(3) -0.028(5) -0.019(6)
C6 0.094(7) 0.137(9) 0.119(7) 0.061(7) 0.041(6) -0.007(7)
C7 0.094(6) 0.054(4) 0.083(5) 0.007(3) -0.027(4) 0.014(4)
C8 0.126(8) 0.068(5) 0.075(5) 0.025(4) -0.022(5) -0.049(5)
C11 0.032(2) 0.032(2) 0.033(2) -0.0011(16) 0.0007(17) -0.0005(18)
C12 0.036(2) 0.033(2) 0.031(2) 0.0002(17) -0.0002(17) -0.0005(18)
C13 0.045(3) 0.039(3) 0.039(2) 0.0049(19) -0.004(2) -0.002(2)
C14 0.052(3) 0.039(3) 0.045(3) 0.008(2) 0.003(2) -0.010(2)
C15 0.043(3) 0.045(3) 0.049(3) 0.003(2) 0.003(2) -0.015(2)
C16 0.035(2) 0.038(2) 0.039(2) 0.0005(19) -0.0006(18) -0.0050(19)
C21 0.029(2) 0.037(2) 0.056(3) 0.012(2) -0.006(2) -0.0041(19)
C22 0.076(5) 0.074(4) 0.070(4) 0.009(3) -0.039(4) -0.009(4)
C23 0.105(8) 0.124(9) 0.132(9) 0.063(7) -0.084(7) -0.048(7)
C24 0.044(5) 0.164(12) 0.234(16) 0.143(12) -0.043(7) -0.013(6)
C25 0.052(5) 0.097(7) 0.244(15) 0.096(9) 0.036(7) 0.034(5)
C26 0.057(4) 0.066(4) 0.106(6) 0.026(4) 0.015(4) 0.027(3)
C30 0.036(3) 0.033(2) 0.043(2) -0.0089(18) 0.0004(19) 0.0034(19)
C31 0.051(3) 0.040(3) 0.036(2) -0.0008(19) -0.011(2) -0.001(2)
C32 0.033(2) 0.041(2) 0.043(2) -0.0055(19) -0.0039(19) -0.006(2)
C33 0.040(3) 0.043(3) 0.036(2) -0.0038(18) -0.0084(19) 0.001(2)
C34 0.044(3) 0.042(3) 0.034(2) -0.0053(19) 0.0036(19) -0.003(2)
C35 0.049(3) 0.047(3) 0.055(3) -0.021(2) -0.005(2) 0.013(3)
C36 0.069(4) 0.055(3) 0.038(3) -0.003(2) 0.010(2) 0.023(3)
C37 0.044(3) 0.052(3) 0.068(4) -0.009(3) 0.021(3) 0.004(3)
C38 0.041(3) 0.066(4) 0.051(3) -0.011(3) -0.002(2) 0.020(3)
C39 0.051(3) 0.036(3) 0.058(3) -0.002(2) 0.008(3) 0.010(2)
B1 0.027(3) 0.038(3) 0.038(2) 0.005(2) -0.007(2) -0.002(2)

loop_
_atom_type_symbol
_atom_type_description
_atom_type_scat_dispersion_real
_atom_type_scat_dispersion_imag
_atom_type_scat_source
C C 0.0181 0.0091 'International Tables Vol C Tables 4.2.6.8 and 6.1.1.4'
H H 0.0000 0.0000 'International Tables Vol C Tables 4.2.6.8 and 6.1.1.4'
B B 0.0090 0.0039 'International Tables Vol C Tables 4.2.6.8 and 6.1.1.4'
O O 0.0492 0.0322 'International Tables Vol C Tables 4.2.6.8 and 6.1.1.4'
Zr Zr -0.1862 2.2449 'International Tables Vol C Tables 4.2.6.8 and 6.1.1.4'

loop_
_geom_angle_atom_site_label_1
_geom_angle_atom_site_label_2
_geom_angle_atom_site_label_3
_geom_angle
C1 Zr C12 79.19(16)
C1 Zr C37 108.80(19)
C12 Zr C37 134.64(18)
C1 Zr C33 133.38(16)
C12 Zr C33 109.49(16)
C37 Zr C33 96.84(19)
C1 Zr C32 112.48(16)
C12 Zr C32 137.55(16)
C37 Zr C32 82.12(19)
C33 Zr C32 32.76(16)
C1 Zr C38 135.12(17)
C12 Zr C38 111.9(2)
C37 Zr C38 32.7(2)
C33 Zr C38 85.59(18)
C32 Zr C38 88.75(19)
C1 Zr C39 118.07(18)
C12 Zr C39 82.77(18)
C37 Zr C39 53.53(19)
C33 Zr C39 108.52(18)
C32 Zr C39 120.30(19)
C38 Zr C39 32.2(2)
C1 Zr C35 86.64(17)
C12 Zr C35 83.86(19)
C37 Zr C35 53.3(2)
C33 Zr C35 138.80(18)
C32 Zr C35 135.41(19)
C38 Zr C35 53.70(19)
C39 Zr C35 32.52(18)
C1 Zr C36 81.71(18)
C12 Zr C36 113.64(19)
C37 Zr C36 32.1(2)
C33 Zr C36 128.8(2)
C32 Zr C36 108.5(2)
C38 Zr C36 53.67(18)
C39 Zr C36 53.37(18)
C35 Zr C36 32.0(2)
C1 Zr C34 110.43(17)
C12 Zr C34 83.57(16)
C37 Zr C34 129.44(19)
C33 Zr C34 32.62(16)
C32 Zr C34 53.99(16)
C38 Zr C34 113.92(18)
C39 Zr C34 125.64(18)
C35 Zr C34 156.40(19)
C36 Zr C34 161.1(2)
C1 Zr C30 81.15(16)
C12 Zr C30 90.79(16)
C37 Zr C30 134.19(18)
C33 Zr C30 53.79(16)
C32 Zr C30 53.84(16)
C38 Zr C30 138.73(18)
C39 Zr C30 157.80(17)
C35 Zr C30 167.41(18)
C36 Zr C30 146.71(18)
C34 Zr C30 32.20(16)
C1 Zr C31 82.50(16)
C12 Zr C31 122.87(17)
C37 Zr C31 102.49(19)
C33 Zr C31 53.71(16)
C32 Zr C31 32.06(16)
C38 Zr C31 119.0(2)
C39 Zr C31 151.21(19)
C35 Zr C31 148.15(19)
C36 Zr C31 116.45(19)
C34 Zr C31 53.76(16)
C30 Zr C31 32.79(16)
B1 O1 C3 107.3(4)
B1 O2 C4 106.8(4)
C2 C1 B1 122.3(4)
C2 C1 Zr 109.9(3)
B1 C1 Zr 127.7(3)
C1 C2 C11 123.2(4)
C1 C2 C21 118.5(4)
C11 C2 C21 118.2(4)
O1 C3 C5 110.3(5)
O1 C3 C4 103.1(4)
C5 C3 C4 116.9(6)
O1 C3 C6 103.7(5)
C5 C3 C6 111.1(7)
C4 C3 C6 110.7(7)
O2 C4 C8 110.1(5)
O2 C4 C3 102.9(4)
C8 C4 C3 119.0(7)
O2 C4 C7 104.2(5)
C8 C4 C7 108.1(6)
C3 C4 C7 111.4(5)
C16 C11 C12 120.7(4)
C16 C11 C2 121.4(4)
C12 C11 C2 117.8(4)
C13 C12 C11 116.4(4)
C13 C12 Zr 133.9(4)
C11 C12 Zr 109.6(3)
C12 C13 C14 122.7(5)
C15 C14 C13 119.5(4)
C16 C15 C14 119.7(5)
C15 C16 C11 120.9(5)
C26 C21 C22 118.0(6)
C26 C21 C2 119.9(5)
C22 C21 C2 122.0(5)
C21 C22 C23 121.0(9)
C24 C23 C22 121.6(11)
C23 C24 C25 118.5(8)
C24 C25 C26 120.5(11)
C21 C26 C25 120.3(10)
C34 C30 C31 107.8(4)
C34 C30 Zr 73.8(3)
C31 C30 Zr 73.6(3)
C32 C31 C30 107.9(4)
C32 C31 Zr 72.8(3)
C30 C31 Zr 73.6(3)
C31 C32 C33 108.5(5)
C31 C32 Zr 75.1(3)
C33 C32 Zr 73.6(3)
C32 C33 C34 107.9(4)
C32 C33 Zr 73.6(3)
C34 C33 Zr 74.7(3)
C30 C34 C33 107.9(4)
C30 C34 Zr 74.0(3)
C33 C34 Zr 72.7(3)
C36 C35 C39 108.0(5)
C36 C35 Zr 74.5(3)
C39 C35 Zr 73.5(3)
C35 C36 C37 108.2(5)
C35 C36 Zr 73.6(3)
C37 C36 Zr 73.1(3)
C36 C37 C38 108.3(6)
C36 C37 Zr 74.8(3)
C38 C37 Zr 73.7(3)
C39 C38 C37 107.3(5)
C39 C38 Zr 74.0(3)
C37 C38 Zr 73.6(3)
C38 C39 C35 108.2(5)
C38 C39 Zr 73.8(3)
C35 C39 Zr 73.9(3)
O1 B1 O2 112.6(4)
O1 B1 C1 122.6(4)
O2 B1 C1 124.7(4)

loop_
_geom_bond_atom_site_label_1
_geom_bond_atom_site_label_2
_geom_bond_distance
Zr C1 2.262(4)
Zr C12 2.277(5)
Zr C37 2.498(5)
Zr C33 2.499(4)
Zr C32 2.500(5)
Zr C38 2.500(5)
Zr C39 2.503(5)
Zr C35 2.508(5)
Zr C36 2.520(5)
Zr C34 2.525(5)
Zr C30 2.528(4)
Zr C31 2.529(5)
O1 B1 1.368(6)
O1 C3 1.448(6)
O2 B1 1.372(6)
O2 C4 1.449(6)
C1 C2 1.345(6)
C1 B1 1.540(7)
C2 C11 1.486(6)
C2 C21 1.509(6)
C3 C5 1.486(8)
C3 C4 1.534(9)
C3 C6 1.557(12)
C4 C8 1.479(8)
C4 C7 1.534(10)
C11 C16 1.398(6)
C11 C12 1.426(6)
C12 C13 1.394(6)
C13 C14 1.397(7)
C14 C15 1.390(8)
C15 C16 1.378(7)
C21 C26 1.371(9)
C21 C22 1.372(8)
C22 C23 1.386(11)
C23 C24 1.35(2)
C24 C25 1.363(19)
C25 C26 1.417(12)
C30 C34 1.401(7)
C30 C31 1.427(7)
C31 C32 1.389(7)
C32 C33 1.410(7)
C33 C34 1.411(7)
C35 C36 1.384(9)
C35 C39 1.403(8)
C36 C37 1.389(9)
C37 C38 1.407(9)
C38 C39 1.389(8)

loop_
_geom_torsion_atom_site_label_1
_geom_torsion_atom_site_label_2
_geom_torsion_atom_site_label_3
_geom_torsion_atom_site_label_4
_geom_torsion
C12 Zr C1 C2 4.1(3)
C37 Zr C1 C2 137.8(3)
C33 Zr C1 C2 -102.6(4)
C32 Zr C1 C2 -133.1(3)
C38 Zr C1 C2 114.4(4)
C39 Zr C1 C2 79.8(4)
C35 Zr C1 C2 88.5(3)
C36 Zr C1 C2 120.2(4)
C34 Zr C1 C2 -74.8(3)
C30 Zr C1 C2 -88.4(3)
C31 Zr C1 C2 -121.5(3)
C12 Zr C1 B1 -176.3(4)
C37 Zr C1 B1 -42.6(4)
C33 Zr C1 B1 77.0(5)
C32 Zr C1 B1 46.5(4)
C38 Zr C1 B1 -66.0(5)
C39 Zr C1 B1 -100.6(4)
C35 Zr C1 B1 -91.9(4)
C36 Zr C1 B1 -60.2(4)
C34 Zr C1 B1 104.8(4)
C30 Zr C1 B1 91.2(4)
C31 Zr C1 B1 58.1(4)
B1 C1 C2 C11 174.4(4)
Zr C1 C2 C11 -6.0(5)
B1 C1 C2 C21 -8.7(7)
Zr C1 C2 C21 171.0(3)
B1 O1 C3 C5 -145.8(6)
B1 O1 C3 C4 -20.2(6)
B1 O1 C3 C6 95.2(6)
B1 O2 C4 C8 -151.5(6)
B1 O2 C4 C3 -23.6(6)
B1 O2 C4 C7 92.7(5)
O1 C3 C4 O2 26.5(6)
C5 C3 C4 O2 147.7(6)
C6 C3 C4 O2 -83.8(6)
O1 C3 C4 C8 148.6(6)
C5 C3 C4 C8 -90.2(8)
C6 C3 C4 C8 38.3(8)
O1 C3 C4 C7 -84.6(6)
C5 C3 C4 C7 36.5(8)
C6 C3 C4 C7 165.1(6)
C1 C2 C11 C16 -171.2(4)
C21 C2 C11 C16 11.8(6)
C1 C2 C11 C12 4.6(7)
C21 C2 C11 C12 -172.4(4)
C16 C11 C12 C13 -1.4(7)
C2 C11 C12 C13 -177.2(4)
C16 C11 C12 Zr 175.5(3)
C2 C11 C12 Zr -0.3(5)
C1 Zr C12 C13 174.2(5)
C37 Zr C12 C13 68.4(5)
C33 Zr C12 C13 -53.4(5)
C32 Zr C12 C13 -74.2(5)
C38 Zr C12 C13 39.7(5)
C39 Zr C12 C13 53.7(5)
C35 Zr C12 C13 86.4(5)
C36 Zr C12 C13 98.3(5)
C34 Zr C12 C13 -73.6(5)
C30 Zr C12 C13 -105.0(5)
C31 Zr C12 C13 -112.2(5)
C1 Zr C12 C11 -2.0(3)
C37 Zr C12 C11 -107.8(4)
C33 Zr C12 C11 130.4(3)
C32 Zr C12 C11 109.6(3)
C38 Zr C12 C11 -136.4(3)
C39 Zr C12 C11 -122.4(3)
C35 Zr C12 C11 -89.7(3)
C36 Zr C12 C11 -77.8(3)
C34 Zr C12 C11 110.3(3)
C30 Zr C12 C11 78.9(3)
C31 Zr C12 C11 71.7(3)
C11 C12 C13 C14 1.4(7)
Zr C12 C13 C14 -174.6(4)
C12 C13 C14 C15 -1.0(8)
C13 C14 C15 C16 0.5(8)
C14 C15 C16 C11 -0.6(8)
C12 C11 C16 C15 1.1(7)
C2 C11 C16 C15 176.7(5)
C1 C2 C21 C26 -94.3(6)
C11 C2 C21 C26 82.8(6)
C1 C2 C21 C22 81.6(7)
C11 C2 C21 C22 -101.2(6)
C26 C21 C22 C23 2.3(11)
C2 C21 C22 C23 -173.8(7)
C21 C22 C23 C24 0.1(14)
C22 C23 C24 C25 -2.7(16)
C23 C24 C25 C26 2.9(16)
C22 C21 C26 C25 -2.0(11)
C2 C21 C26 C25 174.2(6)
C24 C25 C26 C21 -0.6(14)
C1 Zr C30 C34 155.5(3)
C12 Zr C30 C34 76.6(3)
C37 Zr C30 C34 -96.8(4)
C33 Zr C30 C34 -37.2(3)
C32 Zr C30 C34 -78.1(3)
C38 Zr C30 C34 -49.0(4)
C39 Zr C30 C34 4.0(6)
C35 Zr C30 C34 141.2(8)
C36 Zr C30 C34 -144.7(4)
C31 Zr C30 C34 -114.6(4)
C1 Zr C30 C31 -89.9(3)
C12 Zr C30 C31 -168.8(3)
C37 Zr C30 C31 17.8(4)
C33 Zr C30 C31 77.4(3)
C32 Zr C30 C31 36.5(3)
C38 Zr C30 C31 65.6(4)
C39 Zr C30 C31 118.6(5)
C35 Zr C30 C31 -104.2(9)
C36 Zr C30 C31 -30.1(5)
C34 Zr C30 C31 114.6(4)
C34 C30 C31 C32 1.2(5)
Zr C30 C31 C32 -65.3(3)
C34 C30 C31 Zr 66.4(3)
C1 Zr C31 C32 -159.5(3)
C12 Zr C31 C32 128.6(3)
C37 Zr C31 C32 -51.8(3)
C33 Zr C31 C32 37.5(3)
C38 Zr C31 C32 -21.4(4)
C39 Zr C31 C32 -21.3(5)
C35 Zr C31 C32 -88.4(4)
C36 Zr C31 C32 -82.7(3)
C34 Zr C31 C32 78.3(3)
C30 Zr C31 C32 115.2(4)
C1 Zr C31 C30 85.3(3)
C12 Zr C31 C30 13.4(3)
C37 Zr C31 C30 -167.0(3)
C33 Zr C31 C30 -77.7(3)
C32 Zr C31 C30 -115.2(4)
C38 Zr C31 C30 -136.6(3)
C39 Zr C31 C30 -136.5(4)
C35 Zr C31 C30 156.4(3)
C36 Zr C31 C30 162.1(3)
C34 Zr C31 C30 -36.9(3)
C30 C31 C32 C33 -0.8(5)
Zr C31 C32 C33 -66.6(3)
C30 C31 C32 Zr 65.8(3)
C1 Zr C32 C31 22.1(3)
C12 Zr C32 C31 -76.7(4)
C37 Zr C32 C31 129.2(3)
C33 Zr C32 C31 -114.9(4)
C38 Zr C32 C31 161.3(3)
C39 Zr C32 C31 168.3(3)
C35 Zr C32 C31 131.3(3)
C36 Zr C32 C31 110.6(3)
C34 Zr C32 C31 -77.5(3)
C30 Zr C32 C31 -37.4(3)
C1 Zr C32 C33 136.9(3)
C12 Zr C32 C33 38.2(4)
C37 Zr C32 C33 -115.9(3)
C38 Zr C32 C33 -83.8(3)
C39 Zr C32 C33 -76.8(3)
C35 Zr C32 C33 -113.8(3)
C36 Zr C32 C33 -134.6(3)
C34 Zr C32 C33 37.4(3)
C30 Zr C32 C33 77.5(3)
C31 Zr C32 C33 114.9(4)
C31 C32 C33 C34 0.2(5)
Zr C32 C33 C34 -67.4(3)
C31 C32 C33 Zr 67.6(3)
C1 Zr C33 C32 -60.2(4)
C12 Zr C33 C32 -153.7(3)
C37 Zr C33 C32 63.8(3)
C38 Zr C33 C32 94.6(3)
C39 Zr C33 C32 117.6(3)
C35 Zr C33 C32 102.9(4)
C36 Zr C33 C32 60.1(4)
C34 Zr C33 C32 -114.4(4)
C30 Zr C33 C32 -77.7(3)
C31 Zr C33 C32 -36.7(3)
C1 Zr C33 C34 54.1(4)
C12 Zr C33 C34 -39.3(3)
C37 Zr C33 C34 178.2(3)
C32 Zr C33 C34 114.4(4)
C38 Zr C33 C34 -151.1(3)
C39 Zr C33 C34 -128.1(3)
C35 Zr C33 C34 -142.7(3)
C36 Zr C33 C34 174.5(3)
C30 Zr C33 C34 36.7(3)
C31 Zr C33 C34 77.7(3)
C31 C30 C34 C33 -1.0(5)
Zr C30 C34 C33 65.3(3)
C31 C30 C34 Zr -66.3(3)
C32 C33 C34 C30 0.5(5)
Zr C33 C34 C30 -66.2(3)
C32 C33 C34 Zr 66.7(3)
C1 Zr C34 C30 -25.9(3)
C12 Zr C34 C30 -101.8(3)
C37 Zr C34 C30 112.8(3)
C33 Zr C34 C30 115.1(4)
C32 Zr C34 C30 77.6(3)
C38 Zr C34 C30 147.0(3)
C39 Zr C34 C30 -178.1(3)
C35 Zr C34 C30 -160.0(4)
C36 Zr C34 C30 101.8(6)
C31 Zr C34 C30 37.6(3)
C1 Zr C34 C33 -141.1(3)
C12 Zr C34 C33 143.0(3)
C37 Zr C34 C33 -2.3(4)
C32 Zr C34 C33 -37.5(3)
C38 Zr C34 C33 31.9(4)
C39 Zr C34 C33 66.7(4)
C35 Zr C34 C33 84.8(5)
C36 Zr C34 C33 -13.3(7)
C30 Zr C34 C33 -115.1(4)
C31 Zr C34 C33 -77.5(3)
C1 Zr C35 C36 79.7(4)
C12 Zr C35 C36 159.2(4)
C37 Zr C35 C36 -36.8(4)
C33 Zr C35 C36 -88.1(4)
C32 Zr C35 C36 -39.4(5)
C38 Zr C35 C36 -77.8(4)
C39 Zr C35 C36 -114.7(5)
C34 Zr C35 C36 -142.7(5)
C30 Zr C35 C36 93.9(9)
C31 Zr C35 C36 9.7(6)
C1 Zr C35 C39 -165.6(4)
C12 Zr C35 C39 -86.2(4)
C37 Zr C35 C39 77.9(4)
C33 Zr C35 C39 26.6(5)
C32 Zr C35 C39 75.3(4)
C38 Zr C35 C39 36.9(3)
C36 Zr C35 C39 114.7(5)
C34 Zr C35 C39 -28.0(7)
C30 Zr C35 C39 -151.5(7)
C31 Zr C35 C39 124.4(4)
C39 C35 C36 C37 -1.0(6)
Zr C35 C36 C37 65.4(4)
C39 C35 C36 Zr -66.4(4)
C1 Zr C36 C35 -97.0(4)
C12 Zr C36 C35 -22.7(4)
C37 Zr C36 C35 115.4(5)
C33 Zr C36 C35 122.3(4)
C32 Zr C36 C35 152.0(3)
C38 Zr C36 C35 77.9(4)
C39 Zr C36 C35 37.5(3)
C34 Zr C36 C35 131.5(6)
C30 Zr C36 C35 -156.7(3)
C31 Zr C36 C35 -174.3(3)
C1 Zr C36 C37 147.6(4)
C12 Zr C36 C37 -138.2(4)
C33 Zr C36 C37 6.9(5)
C32 Zr C36 C37 36.5(4)
C38 Zr C36 C37 -37.5(4)
C39 Zr C36 C37 -77.9(4)
C35 Zr C36 C37 -115.4(5)
C34 Zr C36 C37 16.1(8)
C30 Zr C36 C37 87.9(5)
C31 Zr C36 C37 70.3(4)
C35 C36 C37 C38 1.0(6)
Zr C36 C37 C38 66.7(4)
C35 C36 C37 Zr -65.7(4)
C1 Zr C37 C36 -34.1(4)
C12 Zr C37 C36 59.2(5)
C33 Zr C37 C36 -174.6(4)
C32 Zr C37 C36 -145.3(4)
C38 Zr C37 C36 114.7(5)
C39 Zr C37 C36 77.4(4)
C35 Zr C37 C36 36.6(3)
C34 Zr C37 C36 -173.3(3)
C30 Zr C37 C36 -130.1(4)
C31 Zr C37 C36 -120.3(4)
C1 Zr C37 C38 -148.8(3)
C12 Zr C37 C38 -55.5(5)
C33 Zr C37 C38 70.7(4)
C32 Zr C37 C38 100.1(4)
C39 Zr C37 C38 -37.3(3)
C35 Zr C37 C38 -78.1(4)
C36 Zr C37 C38 -114.7(5)
C34 Zr C37 C38 72.0(4)
C30 Zr C37 C38 115.2(4)
C31 Zr C37 C38 125.0(4)
C36 C37 C38 C39 -0.5(6)
Zr C37 C38 C39 66.9(4)
C36 C37 C38 Zr -67.4(4)
C1 Zr C38 C39 -70.0(4)
C12 Zr C38 C39 26.8(4)
C37 Zr C38 C39 -114.0(5)
C33 Zr C38 C39 136.0(4)
C32 Zr C38 C39 168.7(3)
C35 Zr C38 C39 -37.2(3)
C36 Zr C38 C39 -77.1(4)
C34 Zr C38 C39 119.4(3)
C30 Zr C38 C39 145.5(3)
C31 Zr C38 C39 179.9(3)
C1 Zr C38 C37 44.0(5)
C12 Zr C38 C37 140.8(4)
C33 Zr C38 C37 -110.0(4)
C32 Zr C38 C37 -77.3(4)
C39 Zr C38 C37 114.0(5)
C35 Zr C38 C37 76.8(4)
C36 Zr C38 C37 36.9(4)
C34 Zr C38 C37 -126.5(4)
C30 Zr C38 C37 -100.4(4)
C31 Zr C38 C37 -66.1(4)
C37 C38 C39 C35 -0.1(6)
Zr C38 C39 C35 66.5(4)
C37 C38 C39 Zr -66.6(4)
C36 C35 C39 C38 0.7(6)
Zr C35 C39 C38 -66.4(4)
C36 C35 C39 Zr 67.1(4)
C1 Zr C39 C38 131.3(3)
C12 Zr C39 C38 -155.1(4)
C37 Zr C39 C38 37.9(3)
C33 Zr C39 C38 -46.9(4)
C32 Zr C39 C38 -13.1(4)
C35 Zr C39 C38 115.0(5)
C36 Zr C39 C38 78.2(4)
C34 Zr C39 C38 -78.4(4)
C30 Zr C39 C38 -81.0(6)
C31 Zr C39 C38 -0.3(6)
C1 Zr C39 C35 16.3(4)
C12 Zr C39 C35 89.9(4)
C37 Zr C39 C35 -77.1(4)
C33 Zr C39 C35 -161.9(4)
C32 Zr C39 C35 -128.1(4)
C38 Zr C39 C35 -115.0(5)
C36 Zr C39 C35 -36.8(4)
C34 Zr C39 C35 166.6(3)
C30 Zr C39 C35 164.0(4)
C31 Zr C39 C35 -115.3(4)
C3 O1 B1 O2 6.1(6)
C3 O1 B1 C1 -170.8(5)
C4 O2 B1 O1 12.0(6)
C4 O2 B1 C1 -171.2(5)
C2 C1 B1 O1 -78.9(6)
Zr C1 B1 O1 101.6(5)
C2 C1 B1 O2 104.7(6)
Zr C1 B1 O2 -74.9(6)
